data_7021212
loop_
_publ_author_name
'C\'esar, Vincent'
'Barthes, C\'ecile'
'Farr\'e, Yoann C'
'Cuisiat, St\'ephane V'
'Vacher, Bernard Y.'
'Brousses, R\'emy'
'Lugan, No\"el'
'Lavigne, Guy'

_publ_section_title
;
 Anionic and zwitterionic copper(i) complexes incorporating an anionic
 N-heterocyclic carbene decorated with a malonate backbone: synthesis,
 structure and catalytic applications.
;
_journal_issue 20
_journal_name_full 'Dalton transactions (Cambridge, England : 2003)'
_journal_page_first 7373
_journal_page_last 7385
_journal_paper_doi 10.1039/c3dt32919d
_journal_volume 42
_journal_year 2013
_chemical_formula_moiety 'C34 H45 Cu N4 O2'
_chemical_formula_sum 'C34 H45 Cu N4 O2'
_chemical_formula_weight 605.28
_chemical_name_systematic
;
?
;
_space_group_IT_number 14
_symmetry_cell_setting monoclinic
_symmetry_space_group_name_Hall '-P 2ybc'
_symmetry_space_group_name_H-M 'P 1 21/c 1'
_atom_sites_solution_hydrogens geom
_atom_sites_solution_primary direct
_atom_sites_solution_secondary difmap
_audit_creation_date 2011-11-03T15:56:45-00:00
_audit_creation_method 'WinGX routine CIF_UPDATE'
_cell_angle_alpha 90
_cell_angle_beta 89.998(3)
_cell_angle_gamma 90
_cell_formula_units_Z 4
_cell_length_a 14.2368(6)
_cell_length_b 11.1026(5)
_cell_length_c 21.1498(7)
_cell_measurement_reflns_used 8025
_cell_measurement_temperature 253(2)
_cell_measurement_theta_max 29.3808
_cell_measurement_theta_min 2.8557
_cell_volume 3343.1(2)
_computing_structure_refinement 'SHELXL-97 (Sheldrick, 2008)'
_diffrn_ambient_temperature 253(2)
_diffrn_detector_area_resol_mean 16.1978
_diffrn_measured_fraction_theta_full 0.967
_diffrn_measured_fraction_theta_max 0.967
_diffrn_measurement_device_type 'Xcalibur, Eos, Gemini ultra'
_diffrn_measurement_method '\w scans'
_diffrn_orient_matrix_UB_11 0.0274299000
_diffrn_orient_matrix_UB_12 0.0496584000
_diffrn_orient_matrix_UB_13 -0.0102160000
_diffrn_orient_matrix_UB_21 -0.0410094000
_diffrn_orient_matrix_UB_22 0.0282809000
_diffrn_orient_matrix_UB_23 -0.0119461000
_diffrn_orient_matrix_UB_31 -0.0070418000
_diffrn_orient_matrix_UB_32 0.0286733000
_diffrn_orient_matrix_UB_33 0.0295790000
_diffrn_radiation_monochromator graphite
_diffrn_radiation_source 'Enhance (Mo) X-ray Source'
_diffrn_radiation_type MoK\a
_diffrn_radiation_wavelength 0.71073
_diffrn_reflns_av_R_equivalents 0.0253
_diffrn_reflns_av_unetI/netI 0.0253
_diffrn_reflns_limit_h_max 17
_diffrn_reflns_limit_h_min -17
_diffrn_reflns_limit_k_max 13
_diffrn_reflns_limit_k_min -13
_diffrn_reflns_limit_l_max 26
_diffrn_reflns_limit_l_min -26
_diffrn_reflns_number 19290
_diffrn_reflns_theta_full 26.37
_diffrn_reflns_theta_max 26.37
_diffrn_reflns_theta_min 2.86
_diffrn_standards_decay_% 0
_diffrn_standards_interval_count 0
_diffrn_standards_number 0
_exptl_absorpt_coefficient_mu 0.687
_exptl_absorpt_correction_T_max 1.00000
_exptl_absorpt_correction_T_min 0.53066
_exptl_absorpt_correction_type multi-scan
_exptl_absorpt_process_details
;
CrysAlis RED, Oxford Diffraction Ltd.,
Version 1.171.33.42 (release 29-05-2009 CrysAlis171 .NET)
(compiled May 29 2009,17:40:42)
Empirical absorption correction using spherical harmonics,
implemented in SCALE3 ABSPACK scaling algorithm.
;
_exptl_crystal_colour colourless
_exptl_crystal_density_diffrn 1.203
_exptl_crystal_density_method 'not measured'
_exptl_crystal_description block
_exptl_crystal_F_000 1288
_exptl_crystal_size_max 0.5
_exptl_crystal_size_mid 0.5
_exptl_crystal_size_min 0.3
_refine_diff_density_max 0.574
_refine_diff_density_min -0.522
_refine_diff_density_rms 0.064
_refine_ls_extinction_method none
_refine_ls_goodness_of_fit_ref 1.073
_refine_ls_hydrogen_treatment riding
_refine_ls_matrix_type full
_refine_ls_number_parameters 381
_refine_ls_number_reflns 6615
_refine_ls_number_restraints 0
_refine_ls_restrained_S_all 1.073
_refine_ls_R_factor_all 0.0526
_refine_ls_R_factor_gt 0.0419
_refine_ls_shift/su_max 0.006
_refine_ls_shift/su_mean 0
_refine_ls_structure_factor_coef Fsqd
_refine_ls_weighting_details 'calc w=1/[\s^2^(Fo^2^)+(0.0774P)^2^+1.5095P] where P=(Fo^2^+2Fc^2^)/3'
_refine_ls_weighting_scheme calc
_refine_ls_wR_factor_gt 0.1249
_refine_ls_wR_factor_ref 0.1385
_reflns_number_gt 5627
_reflns_number_total 6615
_reflns_threshold_expression >2\s(I)
_cod_data_source_file c3dt32919d.txt
_cod_data_source_block 3ba
_cod_original_sg_symbol_H-M 'P 21/c'
_cod_database_code 7021212

loop_
_symmetry_equiv_pos_as_xyz
'x, y, z'
'-x, y+1/2, -z+1/2'
'-x, -y, -z'
'x, -y-1/2, z-1/2'

loop_
_atom_site_label
_atom_site_type_symbol
_atom_site_fract_x
_atom_site_fract_y
_atom_site_fract_z
_atom_site_U_iso_or_equiv
_atom_site_adp_type
_atom_site_occupancy
_atom_site_symmetry_multiplicity
_atom_site_calc_flag
_atom_site_refinement_flags
C1 C 0.25112(14) 0.09471(19) 0.38347(9) 0.0294(4) Uani 1 1 d .
C2 C 0.22277(16) -0.1229(2) 0.40233(12) 0.0418(5) Uani 1 1 d .
C3 C 0.23235(16) -0.1018(2) 0.46725(11) 0.0434(6) Uani 1 1 d .
C4 C 0.25107(17) 0.0109(2) 0.49165(11) 0.0447(6) Uani 1 1 d .
C5 C 0.2235(2) -0.2066(3) 0.51195(16) 0.0670(9) Uani 1 1 d .
H5A H 0.2841 -0.2257 0.5291 0.1 Uiso 1 1 calc R
H5B H 0.1994 -0.2752 0.4896 0.1 Uiso 1 1 calc R
H5C H 0.1814 -0.1859 0.5457 0.1 Uiso 1 1 calc R
C6 C 0.27029(16) 0.3642(2) 0.27404(10) 0.0380(5) Uani 1 1 d .
C7 C 0.26863(18) 0.4907(2) 0.19091(12) 0.0466(6) Uani 1 1 d .
H7 H 0.268 0.5182 0.1494 0.056 Uiso 1 1 calc R
C8 C 0.26841(19) 0.5577(2) 0.24261(12) 0.0515(6) Uani 1 1 d .
H8 H 0.2671 0.6414 0.2444 0.062 Uiso 1 1 calc R
C9 C 0.2678(2) 0.2682(3) 0.16856(13) 0.0569(7) Uani 1 1 d .
H9A H 0.3162 0.2125 0.1806 0.085 Uiso 1 1 calc R
H9B H 0.2781 0.2939 0.1258 0.085 Uiso 1 1 calc R
H9C H 0.2077 0.2294 0.1717 0.085 Uiso 1 1 calc R
C10 C 0.2754(4) 0.5169(3) 0.35930(14) 0.0873(13) Uani 1 1 d .
H10A H 0.2709 0.4471 0.3859 0.131 Uiso 1 1 calc R
H10B H 0.2245 0.5708 0.3686 0.131 Uiso 1 1 calc R
H10C H 0.3341 0.557 0.367 0.131 Uiso 1 1 calc R
C11 C 0.22460(16) -0.0367(2) 0.29576(10) 0.0372(5) Uani 1 1 d .
C12 C 0.13493(18) -0.0302(2) 0.26963(12) 0.0486(6) Uani 1 1 d .
C13 C 0.1268(2) -0.0561(3) 0.20548(13) 0.0657(8) Uani 1 1 d .
H13 H 0.068 -0.0527 0.1864 0.079 Uiso 1 1 calc R
C14 C 0.2030(3) -0.0864(3) 0.17032(14) 0.0721(9) Uani 1 1 d .
H14 H 0.1955 -0.1049 0.1277 0.086 Uiso 1 1 calc R
C15 C 0.2907(2) -0.0898(3) 0.19681(14) 0.0648(8) Uani 1 1 d .
H15 H 0.3422 -0.1094 0.1718 0.078 Uiso 1 1 calc R
C16 C 0.30389(18) -0.0644(2) 0.26091(12) 0.0472(6) Uani 1 1 d .
C17 C 0.04907(19) 0.0006(3) 0.30867(15) 0.0643(8) Uani 1 1 d .
H17 H 0.0693 0.0095 0.3527 0.077 Uiso 1 1 calc R
C18 C -0.0239(3) -0.0971(4) 0.3066(2) 0.0915(12) Uani 1 1 d .
H18A H -0.0504 -0.1013 0.2649 0.137 Uiso 1 1 calc R
H18B H -0.0727 -0.0795 0.3366 0.137 Uiso 1 1 calc R
H18C H 0.0046 -0.1729 0.317 0.137 Uiso 1 1 calc R
C19 C 0.0063(3) 0.1204(4) 0.2878(3) 0.1167(17) Uani 1 1 d .
H19A H -0.0144 0.114 0.2447 0.175 Uiso 1 1 calc R
H19B H 0.0528 0.1828 0.2911 0.175 Uiso 1 1 calc R
H19C H -0.0461 0.1395 0.3145 0.175 Uiso 1 1 calc R
C20 C 0.40131(19) -0.0677(3) 0.29010(15) 0.0618(8) Uani 1 1 d .
H20 H 0.3948 -0.0449 0.3346 0.074 Uiso 1 1 calc R
C21 C 0.4449(3) -0.1899(4) 0.2884(3) 0.1051(15) Uani 1 1 d .
H21A H 0.4065 -0.2454 0.3117 0.158 Uiso 1 1 calc R
H21B H 0.5063 -0.1866 0.307 0.158 Uiso 1 1 calc R
H21C H 0.45 -0.2165 0.2453 0.158 Uiso 1 1 calc R
C22 C 0.4648(3) 0.0231(5) 0.2594(3) 0.141(2) Uani 1 1 d .
H22A H 0.5183 0.0372 0.286 0.211 Uiso 1 1 calc R
H22B H 0.4312 0.0973 0.2534 0.211 Uiso 1 1 calc R
H22C H 0.4854 -0.007 0.2191 0.211 Uiso 1 1 calc R
C23 C 0.27379(17) 0.2275(2) 0.47167(10) 0.0377(5) Uani 1 1 d .
C24 C 0.19583(19) 0.2981(3) 0.48627(12) 0.0498(6) Uani 1 1 d .
C25 C 0.2135(3) 0.4112(3) 0.51219(14) 0.0664(9) Uani 1 1 d .
H25 H 0.1632 0.4611 0.5223 0.08 Uiso 1 1 calc R
C26 C 0.3031(3) 0.4506(3) 0.52304(14) 0.0679(8) Uani 1 1 d .
H26 H 0.313 0.5264 0.5405 0.081 Uiso 1 1 calc R
C27 C 0.3778(2) 0.3795(3) 0.50839(13) 0.0599(7) Uani 1 1 d .
H27 H 0.4383 0.4075 0.5159 0.072 Uiso 1 1 calc R
C28 C 0.36529(18) 0.2655(2) 0.48232(12) 0.0440(6) Uani 1 1 d .
C29 C 0.0960(2) 0.2542(3) 0.47492(17) 0.0682(8) Uani 1 1 d .
H29 H 0.0996 0.1762 0.4534 0.082 Uiso 1 1 calc R
C30 C 0.0403(3) 0.3387(5) 0.4335(2) 0.1072(15) Uani 1 1 d .
H30A H 0.028 0.412 0.4561 0.161 Uiso 1 1 calc R
H30B H -0.0181 0.3014 0.4221 0.161 Uiso 1 1 calc R
H30C H 0.0756 0.3564 0.396 0.161 Uiso 1 1 calc R
C31 C 0.0452(4) 0.2355(8) 0.5368(3) 0.192(4) Uani 1 1 d .
H31A H 0.0313 0.3123 0.5554 0.288 Uiso 1 1 calc R
H31B H 0.0842 0.1899 0.5649 0.288 Uiso 1 1 calc R
H31C H -0.0123 0.1926 0.5293 0.288 Uiso 1 1 calc R
C32 C 0.44982(18) 0.1882(3) 0.46703(15) 0.0573(7) Uani 1 1 d .
H32 H 0.4265 0.1105 0.4516 0.069 Uiso 1 1 calc R
C33 C 0.5085(3) 0.2446(4) 0.4141(2) 0.0909(12) Uani 1 1 d .
H33A H 0.4692 0.2598 0.3781 0.136 Uiso 1 1 calc R
H33B H 0.558 0.1904 0.4023 0.136 Uiso 1 1 calc R
H33C H 0.5351 0.3191 0.4286 0.136 Uiso 1 1 calc R
C34 C 0.5090(3) 0.1639(4) 0.52555(19) 0.0877(11) Uani 1 1 d .
H34A H 0.5384 0.2373 0.5391 0.132 Uiso 1 1 calc R
H34B H 0.5565 0.1053 0.5157 0.132 Uiso 1 1 calc R
H34C H 0.4696 0.1337 0.5588 0.132 Uiso 1 1 calc R
N1 N 0.23437(12) -0.01730(17) 0.36318(8) 0.0336(4) Uani 1 1 d .
N2 N 0.25827(12) 0.10708(17) 0.44655(8) 0.0339(4) Uani 1 1 d .
N3 N 0.27003(13) 0.37222(18) 0.21043(9) 0.0399(4) Uani 1 1 d .
N4 N 0.27046(16) 0.48029(19) 0.29297(9) 0.0476(5) Uani 1 1 d .
O1 O 0.20639(17) -0.21851(17) 0.37555(10) 0.0642(6) Uani 1 1 d .
O2 O 0.26277(17) 0.0385(2) 0.54772(8) 0.0701(6) Uani 1 1 d .
Cu1 Cu 0.263257(19) 0.22750(3) 0.327121(12) 0.03703(12) Uani 1 1 d .

loop_
_atom_site_aniso_label
_atom_site_aniso_U_11
_atom_site_aniso_U_22
_atom_site_aniso_U_33
_atom_site_aniso_U_23
_atom_site_aniso_U_13
_atom_site_aniso_U_12
C1 0.0317(10) 0.0250(11) 0.0315(10) -0.0002(8) -0.0006(8) 0.0014(8)
C2 0.0395(12) 0.0349(14) 0.0509(13) 0.0086(10) -0.0025(10) -0.0025(9)
C3 0.0420(12) 0.0432(15) 0.0450(13) 0.0147(10) -0.0042(10) -0.0055(10)
C4 0.0470(13) 0.0513(16) 0.0359(12) 0.0128(10) -0.0035(10) -0.0046(11)
C5 0.0684(19) 0.060(2) 0.073(2) 0.0354(16) -0.0122(15) -0.0150(15)
C6 0.0487(12) 0.0296(12) 0.0358(11) 0.0018(9) 0.0020(9) 0.0010(9)
C7 0.0543(14) 0.0447(15) 0.0408(13) 0.0159(11) -0.0055(11) -0.0049(11)
C8 0.0661(16) 0.0357(15) 0.0527(15) 0.0123(11) -0.0054(12) -0.0040(12)
C9 0.0756(19) 0.0564(19) 0.0386(14) -0.0067(11) -0.0055(12) -0.0004(14)
C10 0.178(4) 0.0413(18) 0.0428(16) -0.0087(13) 0.003(2) 0.001(2)
C11 0.0468(12) 0.0296(12) 0.0351(11) -0.0030(8) -0.0004(9) -0.0056(9)
C12 0.0524(14) 0.0473(16) 0.0461(13) -0.0019(11) -0.0080(11) -0.0059(11)
C13 0.0736(19) 0.075(2) 0.0487(16) -0.0024(14) -0.0171(14) -0.0128(16)
C14 0.100(2) 0.078(2) 0.0380(14) -0.0094(14) -0.0031(15) -0.026(2)
C15 0.080(2) 0.065(2) 0.0493(16) -0.0153(14) 0.0223(15) -0.0122(16)
C16 0.0509(14) 0.0407(15) 0.0501(14) -0.0099(11) 0.0082(11) -0.0085(11)
C17 0.0426(14) 0.085(2) 0.0654(18) -0.0105(16) -0.0106(12) 0.0045(14)
C18 0.066(2) 0.099(3) 0.110(3) 0.007(2) 0.012(2) -0.007(2)
C19 0.081(3) 0.078(3) 0.191(5) -0.003(3) 0.009(3) 0.017(2)
C20 0.0436(14) 0.068(2) 0.0735(19) -0.0225(15) 0.0122(13) -0.0007(13)
C21 0.094(3) 0.075(3) 0.146(4) -0.009(3) -0.032(3) 0.014(2)
C22 0.063(2) 0.105(4) 0.254(7) 0.046(4) -0.011(3) -0.033(2)
C23 0.0493(13) 0.0384(14) 0.0253(10) -0.0008(8) 0.0019(9) 0.0031(10)
C24 0.0565(15) 0.0553(17) 0.0374(13) -0.0001(11) 0.0034(11) 0.0112(12)
C25 0.091(2) 0.060(2) 0.0476(15) -0.0144(13) 0.0034(15) 0.0274(17)
C26 0.101(2) 0.0475(18) 0.0549(17) -0.0190(13) -0.0057(16) 0.0034(17)
C27 0.0755(19) 0.0488(18) 0.0555(16) -0.0095(12) -0.0093(14) -0.0100(14)
C28 0.0522(14) 0.0411(14) 0.0388(12) -0.0020(10) -0.0023(10) -0.0046(10)
C29 0.0493(16) 0.087(2) 0.069(2) 0.0007(16) 0.0029(14) 0.0170(15)
C30 0.082(3) 0.148(5) 0.092(3) 0.021(3) -0.020(2) 0.024(3)
C31 0.072(3) 0.403(13) 0.101(4) 0.095(5) 0.005(3) -0.027(5)
C32 0.0436(14) 0.0513(17) 0.0769(19) -0.0084(14) -0.0024(13) -0.0042(12)
C33 0.066(2) 0.112(3) 0.094(3) -0.002(2) 0.023(2) -0.004(2)
C34 0.068(2) 0.090(3) 0.105(3) 0.011(2) -0.0221(19) 0.0112(19)
N1 0.0362(9) 0.0320(11) 0.0327(9) 0.0014(7) -0.0006(7) 0.0005(7)
N2 0.0383(9) 0.0335(11) 0.0300(9) 0.0021(7) -0.0009(7) -0.0017(7)
N3 0.0448(10) 0.0406(12) 0.0343(10) 0.0040(8) -0.0005(8) -0.0014(8)
N4 0.0707(14) 0.0353(12) 0.0369(11) 0.0018(8) 0.0013(9) -0.0013(10)
O1 0.0930(15) 0.0348(12) 0.0647(13) 0.0011(9) -0.0066(11) -0.0111(10)
O2 0.1118(17) 0.0665(14) 0.0321(9) 0.0094(9) -0.0094(10) -0.0178(12)
Cu1 0.0513(2) 0.0299(2) 0.02992(17) 0.00239(10) 0.00254(12) -0.00059(11)

loop_
_atom_type_symbol
_atom_type_description
_atom_type_scat_dispersion_real
_atom_type_scat_dispersion_imag
_atom_type_scat_source
C C 0.0033 0.0016 'International Tables Vol C Tables 4.2.6.8 and 6.1.1.4'
H H 0 0 'International Tables Vol C Tables 4.2.6.8 and 6.1.1.4'
N N 0.0061 0.0033 'International Tables Vol C Tables 4.2.6.8 and 6.1.1.4'
O O 0.0106 0.006 'International Tables Vol C Tables 4.2.6.8 and 6.1.1.4'
Cu Cu 0.3201 1.2651 'International Tables Vol C Tables 4.2.6.8 and 6.1.1.4'

loop_
_geom_angle_atom_site_label_1
_geom_angle_atom_site_label_2
_geom_angle_atom_site_label_3
_geom_angle
N1 C1 N2 115.27(18)
N1 C1 Cu1 122.39(15)
N2 C1 Cu1 122.34(15)
O1 C2 C3 128.1(2)
O1 C2 N1 117.4(2)
C3 C2 N1 114.5(2)
C4 C3 C2 122.5(2)
C4 C3 C5 118.9(2)
C2 C3 C5 118.6(2)
O2 C4 C3 127.6(2)
O2 C4 N2 116.3(2)
C3 C4 N2 116.1(2)
C3 C5 H5A 109.5
C3 C5 H5B 109.5
H5A C5 H5B 109.5
C3 C5 H5C 109.5
H5A C5 H5C 109.5
H5B C5 H5C 109.5
N3 C6 N4 103.49(19)
N3 C6 Cu1 130.18(17)
N4 C6 Cu1 126.19(17)
C8 C7 N3 106.8(2)
C8 C7 H7 126.6
N3 C7 H7 126.6
C7 C8 N4 106.9(2)
C7 C8 H8 126.6
N4 C8 H8 126.6
N3 C9 H9A 109.5
N3 C9 H9B 109.5
H9A C9 H9B 109.5
N3 C9 H9C 109.5
H9A C9 H9C 109.5
H9B C9 H9C 109.5
N4 C10 H10A 109.5
N4 C10 H10B 109.5
H10A C10 H10B 109.5
N4 C10 H10C 109.5
H10A C10 H10C 109.5
H10B C10 H10C 109.5
C16 C11 C12 123.2(2)
C16 C11 N1 118.6(2)
C12 C11 N1 118.1(2)
C13 C12 C11 116.9(3)
C13 C12 C17 120.7(2)
C11 C12 C17 122.4(2)
C14 C13 C12 121.2(3)
C14 C13 H13 119.4
C12 C13 H13 119.4
C13 C14 C15 120.8(3)
C13 C14 H14 119.6
C15 C14 H14 119.6
C14 C15 C16 120.9(3)
C14 C15 H15 119.5
C16 C15 H15 119.5
C11 C16 C15 116.9(2)
C11 C16 C20 122.3(2)
C15 C16 C20 120.8(2)
C18 C17 C12 112.3(3)
C18 C17 C19 110.1(3)
C12 C17 C19 111.1(3)
C18 C17 H17 107.7
C12 C17 H17 107.7
C19 C17 H17 107.7
C17 C18 H18A 109.5
C17 C18 H18B 109.5
H18A C18 H18B 109.5
C17 C18 H18C 109.5
H18A C18 H18C 109.5
H18B C18 H18C 109.5
C17 C19 H19A 109.5
C17 C19 H19B 109.5
H19A C19 H19B 109.5
C17 C19 H19C 109.5
H19A C19 H19C 109.5
H19B C19 H19C 109.5
C21 C20 C22 110.5(3)
C21 C20 C16 113.1(3)
C22 C20 C16 110.9(3)
C21 C20 H20 107.4
C22 C20 H20 107.4
C16 C20 H20 107.4
C20 C21 H21A 109.5
C20 C21 H21B 109.5
H21A C21 H21B 109.5
C20 C21 H21C 109.5
H21A C21 H21C 109.5
H21B C21 H21C 109.5
C20 C22 H22A 109.5
C20 C22 H22B 109.5
H22A C22 H22B 109.5
C20 C22 H22C 109.5
H22A C22 H22C 109.5
H22B C22 H22C 109.5
C28 C23 C24 122.7(2)
C28 C23 N2 118.8(2)
C24 C23 N2 118.5(2)
C23 C24 C25 116.8(3)
C23 C24 C29 122.0(3)
C25 C24 C29 121.3(3)
C26 C25 C24 121.5(3)
C26 C25 H25 119.3
C24 C25 H25 119.3
C27 C26 C25 120.4(3)
C27 C26 H26 119.8
C25 C26 H26 119.8
C26 C27 C28 121.2(3)
C26 C27 H27 119.4
C28 C27 H27 119.4
C23 C28 C27 117.5(3)
C23 C28 C32 122.6(2)
C27 C28 C32 119.9(2)
C30 C29 C31 109.7(4)
C30 C29 C24 112.6(3)
C31 C29 C24 110.8(3)
C30 C29 H29 107.9
C31 C29 H29 107.9
C24 C29 H29 107.9
C29 C30 H30A 109.5
C29 C30 H30B 109.5
H30A C30 H30B 109.5
C29 C30 H30C 109.5
H30A C30 H30C 109.5
H30B C30 H30C 109.5
C29 C31 H31A 109.5
C29 C31 H31B 109.5
H31A C31 H31B 109.5
C29 C31 H31C 109.5
H31A C31 H31C 109.5
H31B C31 H31C 109.5
C28 C32 C34 111.6(3)
C28 C32 C33 111.0(3)
C34 C32 C33 111.4(3)
C28 C32 H32 107.5
C34 C32 H32 107.5
C33 C32 H32 107.5
C32 C33 H33A 109.5
C32 C33 H33B 109.5
H33A C33 H33B 109.5
C32 C33 H33C 109.5
H33A C33 H33C 109.5
H33B C33 H33C 109.5
C32 C34 H34A 109.5
C32 C34 H34B 109.5
H34A C34 H34B 109.5
C32 C34 H34C 109.5
H34A C34 H34C 109.5
H34B C34 H34C 109.5
C1 N1 C2 126.24(18)
C1 N1 C11 118.13(18)
C2 N1 C11 115.61(18)
C1 N2 C4 125.30(19)
C1 N2 C23 117.86(18)
C4 N2 C23 116.84(18)
C6 N3 C7 111.2(2)
C6 N3 C9 123.7(2)
C7 N3 C9 125.1(2)
C6 N4 C8 111.6(2)
C6 N4 C10 123.4(2)
C8 N4 C10 124.9(2)
C6 Cu1 C1 176.72(9)

loop_
_geom_bond_atom_site_label_1
_geom_bond_atom_site_label_2
_geom_bond_distance
C1 N1 1.337(3)
C1 N2 1.345(3)
C1 Cu1 1.904(2)
C2 O1 1.226(3)
C2 C3 1.400(3)
C2 N1 1.445(3)
C3 C4 1.380(4)
C3 C5 1.505(3)
C4 O2 1.236(3)
C4 N2 1.435(3)
C5 H5A 0.96
C5 H5B 0.96
C5 H5C 0.96
C6 N3 1.348(3)
C6 N4 1.349(3)
C6 Cu1 1.891(2)
C7 C8 1.322(4)
C7 N3 1.379(3)
C7 H7 0.93
C8 N4 1.369(3)
C8 H8 0.93
C9 N3 1.456(3)
C9 H9A 0.96
C9 H9B 0.96
C9 H9C 0.96
C10 N4 1.462(4)
C10 H10A 0.96
C10 H10B 0.96
C10 H10C 0.96
C11 C16 1.383(3)
C11 C12 1.393(3)
C11 N1 1.449(3)
C12 C13 1.392(4)
C12 C17 1.514(4)
C13 C14 1.358(5)
C13 H13 0.93
C14 C15 1.369(5)
C14 H14 0.93
C15 C16 1.398(4)
C15 H15 0.93
C16 C20 1.519(4)
C17 C18 1.503(5)
C17 C19 1.527(5)
C17 H17 0.98
C18 H18A 0.96
C18 H18B 0.96
C18 H18C 0.96
C19 H19A 0.96
C19 H19B 0.96
C19 H19C 0.96
C20 C21 1.492(5)
C20 C22 1.502(5)
C20 H20 0.98
C21 H21A 0.96
C21 H21B 0.96
C21 H21C 0.96
C22 H22A 0.96
C22 H22B 0.96
C22 H22C 0.96
C23 C28 1.388(3)
C23 C24 1.394(3)
C23 N2 1.455(3)
C24 C25 1.393(4)
C24 C29 1.522(4)
C25 C26 1.368(5)
C25 H25 0.93
C26 C27 1.361(4)
C26 H26 0.93
C27 C28 1.391(4)
C27 H27 0.93
C28 C32 1.513(4)
C29 C30 1.508(5)
C29 C31 1.509(6)
C29 H29 0.98
C30 H30A 0.96
C30 H30B 0.96
C30 H30C 0.96
C31 H31A 0.96
C31 H31B 0.96
C31 H31C 0.96
C32 C34 1.522(4)
C32 C33 1.531(5)
C32 H32 0.98
C33 H33A 0.96
C33 H33B 0.96
C33 H33C 0.96
C34 H34A 0.96
C34 H34B 0.96
C34 H34C 0.96
